data_7715291
loop_
_publ_author_name
'Meyer, Marco'
'Prescimone, Alessandro'
'Constable, Edwin C.'
'Housecroft, Catherine E.'

_publ_section_title
;
 Introducing sterically demanding substituents and
 &#x3c0;-&#x3c0;-interactions into [Cu(P^P)(N^N)]<sup>+</sup> complexes.
;
_journal_issue 12
_journal_name_full 'Dalton transactions (Cambridge, England : 2003)'
_journal_page_first 5453
_journal_page_last 5465
_journal_paper_doi 10.1039/d4dt00276h
_journal_volume 53
_journal_year 2024
_chemical_formula_moiety 'C52 H72 Cu N4, F6 P'
_chemical_formula_sum 'C52 H72 Cu F6 N4 P'
_chemical_formula_weight 961.64
_space_group_crystal_system monoclinic
_space_group_IT_number 14
_space_group_name_Hall '-P 2ybc'
_space_group_name_H-M_alt 'P 1 21/c 1'
_atom_sites_solution_hydrogens mixed
_atom_sites_solution_primary dual
_audit_creation_date 2022-09-23
_audit_creation_method
;
Olex2 1.5
(compiled 2022.04.07 svn.rca3783a0 for OlexSys, GUI svn.r6498)
;
_audit_update_record
;
2024-01-09 deposited with the CCDC.	2024-02-20 downloaded from the CCDC.
;
_cell_angle_alpha 90
_cell_angle_beta 90.068(2)
_cell_angle_gamma 90
_cell_formula_units_Z 4
_cell_length_a 15.0492(4)
_cell_length_b 12.3630(2)
_cell_length_c 27.1473(7)
_cell_measurement_reflns_used 123535
_cell_measurement_temperature 150
_cell_measurement_theta_max 73.14
_cell_measurement_theta_min 2.94
_cell_volume 5050.8(2)
_computing_cell_refinement 'X-Area Recipe 1.37.0.0 (STOE, 2021)'
_computing_data_collection 'X-Area Pilatus3_SV 1.31.186.0 (STOE, 2022)'
_computing_data_reduction
;
X-Area Integrate 2.5.3.0 (STOE, 2021)
X-Area LANA 2.7.5.0 (STOE, 2022)
;
_computing_molecular_graphics 'Olex2 1.5 (Dolomanov et al., 2009)'
_computing_publication_material 'Olex2 1.5 (Dolomanov et al., 2009)'
_computing_structure_refinement 'SHELXL 2018/3 (Sheldrick, 2015)'
_computing_structure_solution 'SHELXT 2018/2 (Sheldrick, 2018)'
_diffrn_ambient_temperature 150
_diffrn_detector 'EIGER2 1M'
_diffrn_detector_area_resol_mean 13.33
_diffrn_measured_fraction_theta_full 0.999
_diffrn_measured_fraction_theta_max 0.994
_diffrn_measurement_details
;
 3952 frames, detector distance = 40 mm
;
_diffrn_measurement_device 'Eulerian 4-circle diffractometer'
_diffrn_measurement_device_type 'STOE STADIVARI Cu'
_diffrn_measurement_method 'rotation method, \w scans'
_diffrn_radiation_collimation '1.2 0.6 mm diameter'
_diffrn_radiation_monochromator 'Graded multilayer mirror'
_diffrn_radiation_polarisn_norm 270
_diffrn_radiation_probe x-ray
_diffrn_radiation_type 'Cu K\a'
_diffrn_radiation_wavelength 1.54186
_diffrn_reflns_av_R_equivalents 0.0488
_diffrn_reflns_av_unetI/netI 0.0199
_diffrn_reflns_Laue_measured_fraction_full 0.999
_diffrn_reflns_Laue_measured_fraction_max 0.994
_diffrn_reflns_limit_h_max 13
_diffrn_reflns_limit_h_min -18
_diffrn_reflns_limit_k_max 14
_diffrn_reflns_limit_k_min -15
_diffrn_reflns_limit_l_max 33
_diffrn_reflns_limit_l_min -28
_diffrn_reflns_number 104207
_diffrn_reflns_point_group_measured_fraction_full 0.999
_diffrn_reflns_point_group_measured_fraction_max 0.994
_diffrn_reflns_theta_full 67.686
_diffrn_reflns_theta_max 72.797
_diffrn_reflns_theta_min 2.936
_diffrn_source 'Axo Cu'
_diffrn_source_current 1.00
_diffrn_source_power 0.050
_diffrn_source_voltage 50
_exptl_absorpt_coefficient_mu 1.406
_exptl_absorpt_correction_T_max 0.5781
_exptl_absorpt_correction_T_min 0.3814
_exptl_absorpt_correction_type multi-scan
_exptl_absorpt_process_details
;
STOE X-Red32, absorption correction by Gaussian integration, analogous to
P. Coppens in: F. R. Ahmed (Editor), "Crystallographic Computing", Munksgaard,
Copenhagen (1970), 255 - 270. Afterwards scaling of reflection intensities was
performed within STOE LANA. J. Koziskova, F. Hahn, J. Richter, J. Kozisek, Acta
Chimica Slovaca, vol. 9, no. 2, 2016, pp. 136 - 140.
Finally a spherical absorption correction was done within STOE LANA.
;
_exptl_crystal_colour orange
_exptl_crystal_colour_primary orange
_exptl_crystal_density_diffrn 1.265
_exptl_crystal_density_method 'not measured'
_exptl_crystal_description block
_exptl_crystal_F_000 2040
_exptl_crystal_recrystallization_method
'The material was recrystallised from a mixture of DCM and acetone  by solvent layering'
_exptl_crystal_size_max 0.22
_exptl_crystal_size_mid 0.213
_exptl_crystal_size_min 0.2
_exptl_crystal_size_rad 0.210
_refine_diff_density_max 0.676
_refine_diff_density_min -1.026
_refine_diff_density_rms 0.097
_refine_ls_extinction_coef 0.00141(9)
_refine_ls_extinction_expression Fc^*^=kFc[1+0.001xFc^2^\l^3^/sin(2\q)]^-1/4^
_refine_ls_extinction_method 'SHELXL-2018/3 (Sheldrick 2018)'
_refine_ls_goodness_of_fit_ref 0.992
_refine_ls_hydrogen_treatment constr
_refine_ls_matrix_type full
_refine_ls_number_parameters 632
_refine_ls_number_reflns 9998
_refine_ls_number_restraints 90
_refine_ls_restrained_S_all 0.988
_refine_ls_R_factor_all 0.1058
_refine_ls_R_factor_gt 0.0882
_refine_ls_shift/su_max 0.001
_refine_ls_shift/su_mean 0.000
_refine_ls_structure_factor_coef Fsqd
_refine_ls_weighting_details 'w=1/[\s^2^(Fo^2^)+(0.0500P)^2^+20.0000P] where P=(Fo^2^+2Fc^2^)/3'
_refine_ls_weighting_scheme calc
_refine_ls_wR_factor_gt 0.1794
_refine_ls_wR_factor_ref 0.1961
_reflns_Friedel_coverage 0.000
_reflns_number_gt 8147
_reflns_number_total 9998
_reflns_threshold_expression 'I > 2\s(I)'
_cod_data_source_file d4dt00276h2.cif
_cod_data_source_block mem158_omol_150k
_cod_depositor_comments 'Adding full bibliography for 7715280--7715292.cif.'
_cod_database_code 7715291
_shelx_shelxl_version_number 2018/3
_shelx_space_group_comment
;
The symmetry employed for this shelxl refinement is uniquely defined
by the following loop, which should always be used as a source of
symmetry information in preference to the above space-group names.
They are only intended as comments.
;
_shelx_estimated_absorpt_t_max 0.766
_shelx_estimated_absorpt_t_min 0.747
_olex2_refinement_description
;
1. Fixed Uiso
 At 1.2 times of:
  All C(H) groups, All C(H,H) groups, All C(H,H,H,H) groups
2. Uiso/Uaniso restraints and constraints
C48 \\sim C51 \\sim C49 \\sim C52 \\sim C50: within 2A with sigma of 0.04 and
sigma for terminal atoms of 0.08 within 2A
C53 \\sim C55 \\sim C57 \\sim C54 \\sim C56: within 2A with sigma of 0.04 and
sigma for terminal atoms of 0.08 within 2A
3. Rigid body (RIGU) restrains
 C48, C51, C49, C52, C50
 with sigma for 1-2 distances of 0.004 and sigma for 1-3 distances of 0.004
 C53, C55, C57, C54, C56
 with sigma for 1-2 distances of 0.004 and sigma for 1-3 distances of 0.004
4. Others
 Fixed Sof: H46A(0.65) H46B(0.65) H46C(0.35) H46D(0.35) C47(0.65) H47(0.65)
 C48(0.65) H48A(0.65) H48B(0.65) C52(0.65) H52A(0.65) H52B(0.65) C50(0.65)
 H50A(0.65) H50B(0.65) C49(0.65) H49A(0.65) H49B(0.65) C51(0.65) H51A(0.65)
 H51B(0.65) C53(0.35) H53A(0.35) H53B(0.35) C54(0.35) H54A(0.35) H54B(0.35)
 C56(0.35) H56A(0.35) H56B(0.35) C57(0.35) H57A(0.35) H57B(0.35) C55(0.35)
 H55A(0.35) H55B(0.35) C58(0.35) H58(0.35)
5.a Riding coordinates:
 C46(H46A,H46B), C46(H46C,H46D), C47(H47), C57(H57A,H57B), C58(H58)
5.b Ternary CH refined with riding coordinates:
 C21(H21), C39(H39), C13(H13)
5.c Secondary CH2 refined with riding coordinates:
 C11(H11A,H11B), C20(H20A,H20B), C19(H19A,H19B), C37(H37A,H37B), C45(H45A,
 H45B), C12(H12A,H12B), C38(H38A,H38B), C40(H40A,H40B), C22(H22A,H22B),
 C44(H44A,H44B), C26(H26A,H26B), C23(H23A,H23B), C14(H14A,H14B), C41(H41A,H41B),
  C18(H18A,H18B), C25(H25A,H25B), C24(H24A,H24B), C43(H43A,H43B), C42(H42A,
 H42B), C15(H15A,H15B), C17(H17A,H17B), C16(H16A,H16B), C48(H48A,H48B),
 C52(H52A,H52B), C50(H50A,H50B), C49(H49A,H49B), C51(H51A,H51B), C53(H53A,H53B),
  C54(H54A,H54B), C56(H56A,H56B), C55(H55A,H55B)
5.d Aromatic/amide H refined with riding coordinates:
 C7(H7), C4(H4), C9(H9), C3(H3), C8(H8), C2(H2), C33(H33), C30(H30), C28(H28),
 C35(H35), C34(H34), C29(H29)
;
_olex2_date_sample_data_collection 2022-09-22
_olex2_date_sample_submission 2022-09-05
_olex2_exptl_crystal_mounting_method 'The crystal was mounted on a mylar loop in perfluoroether oil'
_olex2_submission_original_sample_id MEM158
_olex2_submission_special_instructions 'No special instructions were received'
_stoe_detector_distance '40.0 mm'
_stoe_detector_pixelsize_x '0.075 mm'
_stoe_detector_pixelsize_y '0.075 mm'
_stoe_detector_size_x '8.0 cm'
_stoe_detector_size_y '7.7 cm'
_stoe_evaluation_integration_a 5.6
_stoe_evaluation_integration_b -1.0
_stoe_evaluation_integration_ems 0.017
_stoe_evaluation_lana_bis_l_even_max -
_stoe_evaluation_lana_bis_l_odd_max -
_stoe_evaluation_lana_bos_l_even_max 4
_stoe_evaluation_lana_bos_l_odd_max 1
_stoe_evaluation_lana_completeness 99.3
_stoe_evaluation_lana_dxs_max_order 1
_stoe_evaluation_lana_dys_max_order 1
_stoe_evaluation_lana_fs_max_order 3
_stoe_evaluation_lana_max_2theta_available 145.7
_stoe_evaluation_lana_max_2theta_desired 145.7
_stoe_evaluation_lana_mean_redundancy 10.4
_stoe_evaluation_lana_number_refls_after_or 104238
_stoe_evaluation_lana_number_refls_outliers 28070
_stoe_evaluation_lana_number_refls_total 132308
_stoe_evaluation_lana_number_refls_unique 10003
_stoe_evaluation_lana_number_refls_written 104238
_stoe_evaluation_lana_or_c1 0.035
_stoe_evaluation_lana_or_c2 0
_stoe_evaluation_lana_or_c3 0
_stoe_evaluation_lana_or_c4 0.7
_stoe_evaluation_lana_point_group 2/m
_stoe_evaluation_lana_table
;
#--------------------------------------
2Theta          13.3   28.9   44.5   60.1   75.7   91.3  106.9  122.5  138.1
#--------------------------------------
<Resolution>    5.45   2.94   2.01   1.49   1.25   1.08   0.95   0.88   0.83
N(total)         283   1704   4895  14233  26569  29124  21416  22358  11726
<Redundancy>     2.9    4.1    5.5   10.5   15.1   14.1    9.1   10.4    6.9
Complet. [%%]    97.1  100.0  100.0  100.0  100.0  100.0  100.0  100.0   95.5
<I/sigma>      251.4   79.1   44.9   23.1   15.6   10.1    6.7    3.7    1.9
R(int)         0.020  0.032  0.032  0.039  0.042  0.053  0.105  0.245  0.374
#--------------------------------------
;
_stoe_measurement_identifier MEM158_omol_150K
_stoe_measurement_max_exposure_per_frame '6.0 s'
_stoe_measurement_mean_exposure_per_frame '5.9 s'
_stoe_measurement_min_exposure_per_frame '2.0 s'
_stoe_measurement_total_exposure_time '6.4 h'
_stoe_measurement_total_frame_number 3952
_stoe_measurement_total_run_number 37
_stoe_measurement_tube_power '50.0 W'

loop_
_space_group_symop_operation_xyz
'x, y, z'
'-x, y+1/2, -z+1/2'
'-x, -y, -z'
'x, -y-1/2, z-1/2'

loop_
_atom_site_label
_atom_site_type_symbol
_atom_site_fract_x
_atom_site_fract_y
_atom_site_fract_z
_atom_site_U_iso_or_equiv
_atom_site_adp_type
_atom_site_occupancy
_atom_site_site_symmetry_order
_atom_site_calc_flag
_atom_site_refinement_flags_posn
_atom_site_refinement_flags_adp
_atom_site_refinement_flags_occupancy
_atom_site_disorder_assembly
_atom_site_disorder_group
Cu1 Cu 0.74728(4) 0.36498(5) 0.61151(2) 0.04317(19) Uani 1 1 d . . . . .
P1 P 0.73643(7) 0.88685(10) 0.41808(4) 0.0520(3) Uani 1 1 d . . . . .
F1 F 0.66473(17) 0.8607(3) 0.45954(10) 0.0680(8) Uani 1 1 d . . . . .
F4 F 0.80872(18) 0.8990(3) 0.46043(10) 0.0747(9) Uani 1 1 d . . . . .
F6 F 0.80910(19) 0.9145(3) 0.37799(11) 0.0755(9) Uani 1 1 d . . . . .
N2 N 0.8528(2) 0.2738(3) 0.58845(12) 0.0402(7) Uani 1 1 d . . . . .
F3 F 0.7617(2) 0.7631(3) 0.41412(13) 0.0851(10) Uani 1 1 d . . . . .
N3 N 0.7433(2) 0.4396(3) 0.67850(12) 0.0413(7) Uani 1 1 d . . . . .
N1 N 0.6786(2) 0.2347(3) 0.58677(12) 0.0403(7) Uani 1 1 d . . . . .
N4 N 0.7317(2) 0.5205(3) 0.58780(12) 0.0419(7) Uani 1 1 d . . . . .
F2 F 0.6638(2) 0.8729(4) 0.37669(11) 0.0965(13) Uani 1 1 d . . . . .
F5 F 0.7121(3) 1.0100(3) 0.42325(15) 0.1016(12) Uani 1 1 d . . . . .
C6 C 0.8277(3) 0.1767(3) 0.56921(14) 0.0411(8) Uani 1 1 d . . . . .
C5 C 0.7310(2) 0.1584(3) 0.56521(14) 0.0404(8) Uani 1 1 d . . . . .
C1 C 0.5893(3) 0.2215(3) 0.58607(15) 0.0438(9) Uani 1 1 d . . . . .
C10 C 0.9407(2) 0.2952(3) 0.59464(15) 0.0425(9) Uani 1 1 d . . . . .
C32 C 0.7349(3) 0.5942(3) 0.62498(15) 0.0431(9) Uani 1 1 d . . . . .
C27 C 0.7445(3) 0.3912(3) 0.72329(15) 0.0444(9) Uani 1 1 d . . . . .
C31 C 0.7376(3) 0.5486(3) 0.67536(15) 0.0439(9) Uani 1 1 d . . . . .
C7 C 0.8898(3) 0.0997(3) 0.55625(16) 0.0472(9) Uani 1 1 d . . . . .
H7 H 0.871362 0.032870 0.542362 0.057 Uiso 1 1 calc R U . . .
C36 C 0.7286(3) 0.5550(3) 0.54065(15) 0.0450(9) Uani 1 1 d . . . . .
C4 C 0.6956(3) 0.0702(3) 0.54147(16) 0.0468(9) Uani 1 1 d . . . . .
H4 H 0.733362 0.019317 0.525704 0.056 Uiso 1 1 calc R U . . .
C11 C 0.9645(3) 0.4050(3) 0.61344(16) 0.0480(9) Uani 1 1 d . . . . .
H11A H 1.021654 0.400630 0.631456 0.058 Uiso 1 1 calc R U . . .
H11B H 0.918430 0.429307 0.636939 0.058 Uiso 1 1 calc R U . . .
C20 C 0.5183(3) 0.2781(3) 0.66523(15) 0.0468(9) Uani 1 1 d . . . . .
H20A H 0.492303 0.204709 0.667137 0.056 Uiso 1 1 calc R U . . .
H20B H 0.576525 0.275950 0.682223 0.056 Uiso 1 1 calc R U . . .
C19 C 0.5341(3) 0.3057(4) 0.61096(16) 0.0484(10) Uani 1 1 d . . . . .
H19A H 0.476211 0.311805 0.593858 0.058 Uiso 1 1 calc R U . . .
H19B H 0.564512 0.376485 0.608622 0.058 Uiso 1 1 calc R U . . .
C37 C 0.7221(3) 0.4700(4) 0.50128(15) 0.0490(10) Uani 1 1 d . . . . .
H37A H 0.755277 0.404904 0.511883 0.059 Uiso 1 1 calc R U . . .
H37B H 0.750040 0.497463 0.470732 0.059 Uiso 1 1 calc R U . . .
C45 C 0.7569(3) 0.2715(3) 0.72414(16) 0.0467(9) Uani 1 1 d . . . . .
H45A H 0.732838 0.239786 0.693409 0.056 Uiso 1 1 calc R U . . .
H45B H 0.723641 0.240379 0.752213 0.056 Uiso 1 1 calc R U . . .
C12 C 0.9729(3) 0.4885(3) 0.57180(16) 0.0491(10) Uani 1 1 d . . . . .
H12A H 1.020948 0.465391 0.549254 0.059 Uiso 1 1 calc R U . . .
H12B H 0.916801 0.489403 0.552737 0.059 Uiso 1 1 calc R U . . .
C46 C 0.8555(3) 0.2425(3) 0.72901(17) 0.0508(10) Uani 1 1 d . . . . .
H46A H 0.879224 0.279792 0.757575 0.061 Uiso 0.65 1 d R U P A 1
H46B H 0.886354 0.266742 0.699665 0.061 Uiso 0.65 1 d R U P A 1
H46C H 0.871884 0.250382 0.763385 0.061 Uiso 0.35 1 d R U P B 2
H46D H 0.889204 0.293413 0.709285 0.061 Uiso 0.35 1 d R U P B 2
C21 C 0.4575(3) 0.3562(3) 0.69307(16) 0.0479(9) Uani 1 1 d . . . . .
H21 H 0.398211 0.356375 0.676444 0.057 Uiso 1 1 calc R U . . .
C9 C 1.0044(3) 0.2191(4) 0.58276(17) 0.0512(10) Uani 1 1 d . . . . .
H9 H 1.065509 0.234817 0.587801 0.061 Uiso 1 1 calc R U . . .
C38 C 0.6253(3) 0.4389(4) 0.49049(16) 0.0494(10) Uani 1 1 d . . . . .
H38A H 0.594566 0.425890 0.522151 0.059 Uiso 1 1 calc R U . . .
H38B H 0.595613 0.500803 0.474200 0.059 Uiso 1 1 calc R U . . .
C3 C 0.6045(3) 0.0560(4) 0.54072(17) 0.0519(10) Uani 1 1 d . . . . .
H3 H 0.578906 -0.004540 0.524535 0.062 Uiso 1 1 calc R U . . .
C39 C 0.6145(3) 0.3391(4) 0.45805(16) 0.0502(10) Uani 1 1 d . . . . .
H39 H 0.648817 0.278881 0.473676 0.060 Uiso 1 1 calc R U . . .
C8 C 0.9793(3) 0.1206(4) 0.56362(18) 0.0522(10) Uani 1 1 d . . . . .
H8 H 1.022748 0.067751 0.555586 0.063 Uiso 1 1 calc R U . . .
C13 C 0.9928(3) 0.6034(4) 0.58955(17) 0.0505(10) Uani 1 1 d . . . . .
H13 H 0.949039 0.621828 0.615965 0.061 Uiso 1 1 calc R U . . .
C2 C 0.5514(3) 0.1315(4) 0.56392(17) 0.0519(10) Uani 1 1 d . . . . .
H2 H 0.488849 0.121763 0.564693 0.062 Uiso 1 1 calc R U . . .
C40 C 0.6513(3) 0.3557(4) 0.40647(16) 0.0527(10) Uani 1 1 d . . . . .
H40A H 0.715119 0.374759 0.408704 0.063 Uiso 1 1 calc R U . . .
H40B H 0.619890 0.416725 0.390535 0.063 Uiso 1 1 calc R U . . .
C33 C 0.7364(3) 0.7039(3) 0.61507(17) 0.0521(10) Uani 1 1 d . . . . .
H33 H 0.739687 0.754669 0.641298 0.063 Uiso 1 1 calc R U . . .
C30 C 0.7331(3) 0.6115(4) 0.71735(17) 0.0546(11) Uani 1 1 d . . . . .
H30 H 0.730003 0.688005 0.714641 0.065 Uiso 1 1 calc R U . . .
C28 C 0.7387(3) 0.4522(4) 0.76586(16) 0.0558(11) Uani 1 1 d . . . . .
H28 H 0.738573 0.417424 0.797057 0.067 Uiso 1 1 calc R U . . .
C22 C 0.4918(3) 0.4714(4) 0.69430(18) 0.0536(10) Uani 1 1 d . . . . .
H22A H 0.496697 0.499024 0.660192 0.064 Uiso 1 1 calc R U . . .
H22B H 0.551916 0.472202 0.709141 0.064 Uiso 1 1 calc R U . . .
C35 C 0.7290(3) 0.6641(4) 0.52957(18) 0.0571(11) Uani 1 1 d . . . . .
H35 H 0.726217 0.687192 0.496221 0.069 Uiso 1 1 calc R U . . .
C44 C 0.5180(3) 0.3035(4) 0.45488(18) 0.0587(11) Uani 1 1 d . . . . .
H44A H 0.482247 0.361944 0.439718 0.070 Uiso 1 1 calc R U . . .
H44B H 0.494865 0.290631 0.488491 0.070 Uiso 1 1 calc R U . . .
C26 C 0.4451(3) 0.3160(4) 0.74550(17) 0.0566(11) Uani 1 1 d . . . . .
H26A H 0.503908 0.310649 0.761653 0.068 Uiso 1 1 calc R U . . .
H26B H 0.418952 0.242515 0.744538 0.068 Uiso 1 1 calc R U . . .
C34 C 0.7332(3) 0.7393(4) 0.56687(18) 0.0585(12) Uani 1 1 d . . . . .
H34 H 0.733958 0.814489 0.559563 0.070 Uiso 1 1 calc R U . . .
C23 C 0.4309(3) 0.5455(4) 0.72383(19) 0.0614(12) Uani 1 1 d . . . . .
H23A H 0.456280 0.619319 0.724614 0.074 Uiso 1 1 calc R U . . .
H23B H 0.372043 0.549397 0.707563 0.074 Uiso 1 1 calc R U . . .
C14 C 1.0857(3) 0.6129(4) 0.61135(19) 0.0604(12) Uani 1 1 d . . . . .
H14A H 1.129800 0.589929 0.586414 0.072 Uiso 1 1 calc R U . . .
H14B H 1.090865 0.563476 0.639922 0.072 Uiso 1 1 calc R U . . .
C29 C 0.7331(4) 0.5634(4) 0.76324(17) 0.0613(12) Uani 1 1 d . . . . .
H29 H 0.729371 0.605854 0.792319 0.074 Uiso 1 1 calc R U . . .
C41 C 0.6407(3) 0.2540(4) 0.37480(18) 0.0603(12) Uani 1 1 d . . . . .
H41A H 0.661689 0.269399 0.340970 0.072 Uiso 1 1 calc R U . . .
H41B H 0.678101 0.195436 0.388538 0.072 Uiso 1 1 calc R U . . .
C18 C 0.9819(4) 0.6852(4) 0.54809(18) 0.0614(12) Uani 1 1 d . . . . .
H18A H 1.023171 0.666838 0.520994 0.074 Uiso 1 1 calc R U . . .
H18B H 0.920526 0.681045 0.535024 0.074 Uiso 1 1 calc R U . . .
C25 C 0.3853(4) 0.3893(4) 0.7762(2) 0.0645(13) Uani 1 1 d . . . . .
H25A H 0.324236 0.387798 0.762619 0.077 Uiso 1 1 calc R U . . .
H25B H 0.382990 0.362086 0.810471 0.077 Uiso 1 1 calc R U . . .
C24 C 0.4196(4) 0.5043(4) 0.77609(19) 0.0637(12) Uani 1 1 d . . . . .
H24A H 0.477475 0.507226 0.793432 0.076 Uiso 1 1 calc R U . . .
H24B H 0.377395 0.551461 0.793974 0.076 Uiso 1 1 calc R U . . .
C43 C 0.5083(4) 0.2006(4) 0.42444(19) 0.0645(13) Uani 1 1 d . . . . .
H43A H 0.540475 0.140769 0.440856 0.077 Uiso 1 1 calc R U . . .
H43B H 0.444755 0.180487 0.422319 0.077 Uiso 1 1 calc R U . . .
C42 C 0.5452(4) 0.2167(4) 0.37281(19) 0.0654(13) Uani 1 1 d . . . . .
H42A H 0.541613 0.147719 0.354377 0.078 Uiso 1 1 calc R U . . .
H42B H 0.508979 0.271085 0.355134 0.078 Uiso 1 1 calc R U . . .
C15 C 1.1068(4) 0.7279(4) 0.6279(2) 0.0698(14) Uani 1 1 d . . . . .
H15A H 1.067816 0.747489 0.655829 0.084 Uiso 1 1 calc R U . . .
H15B H 1.169144 0.731291 0.639480 0.084 Uiso 1 1 calc R U . . .
C17 C 1.0003(4) 0.7999(4) 0.5654(2) 0.0724(15) Uani 1 1 d . . . . .
H17A H 0.956582 0.820364 0.590964 0.087 Uiso 1 1 calc R U . . .
H17B H 0.993621 0.850523 0.537372 0.087 Uiso 1 1 calc R U . . .
C16 C 1.0937(4) 0.8090(5) 0.5863(2) 0.0804(17) Uani 1 1 d . . . . .
H16A H 1.103454 0.883221 0.598951 0.096 Uiso 1 1 calc R U . . .
H16B H 1.137638 0.795182 0.559981 0.096 Uiso 1 1 calc R U . . .
C47 C 0.8715(6) 0.1215(7) 0.7349(3) 0.0446(18) Uani 0.65 1 d . . P C 1
H47 H 0.834799 0.094201 0.761985 0.054 Uiso 0.65 1 d R U P C 1
C48 C 0.8478(5) 0.0618(6) 0.6883(3) 0.0546(16) Uani 0.65 1 d . U P C 1
H48A H 0.879482 0.095507 0.660269 0.066 Uiso 0.65 1 calc R U P C 1
H48B H 0.783232 0.069304 0.682190 0.066 Uiso 0.65 1 calc R U P C 1
C52 C 0.9716(5) 0.1043(7) 0.7467(3) 0.0575(19) Uani 0.65 1 d . U P C 1
H52A H 1.007977 0.139179 0.720807 0.069 Uiso 0.65 1 calc R U P C 1
H52B H 0.985985 0.139209 0.778516 0.069 Uiso 0.65 1 calc R U P C 1
C50 C 0.9680(7) -0.0743(9) 0.7019(4) 0.069(2) Uani 0.65 1 d . U P C 1
H50A H 1.004531 -0.047294 0.674260 0.083 Uiso 0.65 1 calc R U P C 1
H50B H 0.979461 -0.152738 0.705605 0.083 Uiso 0.65 1 calc R U P C 1
C49 C 0.8712(6) -0.0566(6) 0.6904(3) 0.067(2) Uani 0.65 1 d . U P C 1
H49A H 0.834552 -0.092185 0.716020 0.080 Uiso 0.65 1 calc R U P C 1
H49B H 0.856901 -0.090657 0.658385 0.080 Uiso 0.65 1 calc R U P C 1
C51 C 0.9949(6) -0.0157(7) 0.7494(3) 0.066(2) Uani 0.65 1 d . U P C 1
H51A H 0.963807 -0.048941 0.777769 0.079 Uiso 0.65 1 calc R U P C 1
H51B H 1.059610 -0.023935 0.754740 0.079 Uiso 0.65 1 calc R U P C 1
C53 C 0.9804(10) 0.1029(13) 0.7148(8) 0.067(4) Uani 0.35 1 d . U P C 2
H53A H 1.001850 0.117401 0.748674 0.081 Uiso 0.35 1 calc R U P C 2
H53B H 1.011059 0.153618 0.692284 0.081 Uiso 0.35 1 calc R U P C 2
C54 C 1.0041(12) -0.0139(16) 0.7005(8) 0.080(5) Uani 0.35 1 d . U P C 2
H54A H 0.986912 -0.027009 0.665757 0.096 Uiso 0.35 1 calc R U P C 2
H54B H 1.069044 -0.024667 0.703396 0.096 Uiso 0.35 1 calc R U P C 2
C56 C 0.8564(11) -0.0751(13) 0.7321(8) 0.077(4) Uani 0.35 1 d . U P C 2
H56A H 0.828299 -0.125037 0.755931 0.092 Uiso 0.35 1 calc R U P C 2
H56B H 0.833336 -0.092756 0.698864 0.092 Uiso 0.35 1 calc R U P C 2
C57 C 0.8316(10) 0.0415(12) 0.7451(6) 0.066(4) Uani 0.35 1 d . U P C 2
H57A H 0.849804 0.053020 0.778953 0.079 Uiso 0.35 1 d R U P C 2
H57B H 0.768034 0.052840 0.742163 0.079 Uiso 0.35 1 d R U P C 2
C55 C 0.9572(12) -0.0917(16) 0.7329(10) 0.080(5) Uani 0.35 1 d . U P C 2
H55A H 0.979101 -0.083151 0.767096 0.096 Uiso 0.35 1 calc R U P C 2
H55B H 0.970993 -0.166361 0.722136 0.096 Uiso 0.35 1 calc R U P C 2
C58 C 0.8845(12) 0.1223(16) 0.7125(8) 0.060(6) Uani 0.35 1 d . . P C 2
H58 H 0.865702 0.110205 0.678384 0.072 Uiso 0.35 1 d R U P C 2

loop_
_atom_site_aniso_label
_atom_site_aniso_U_11
_atom_site_aniso_U_22
_atom_site_aniso_U_33
_atom_site_aniso_U_23
_atom_site_aniso_U_13
_atom_site_aniso_U_12
Cu1 0.0439(3) 0.0388(3) 0.0468(3) -0.0027(2) 0.0000(2) 0.0011(2)
P1 0.0430(6) 0.0611(7) 0.0519(6) 0.0078(5) 0.0004(5) 0.0016(5)
F1 0.0444(14) 0.098(2) 0.0615(16) 0.0146(15) 0.0092(12) 0.0036(14)
F4 0.0475(15) 0.116(3) 0.0603(16) -0.0085(17) -0.0068(12) 0.0059(16)
F6 0.0562(16) 0.109(3) 0.0617(17) 0.0151(17) 0.0104(13) -0.0126(16)
N2 0.0378(16) 0.0399(17) 0.0430(17) 0.0016(14) -0.0029(13) -0.0032(13)
F3 0.104(3) 0.0597(18) 0.092(2) -0.0061(17) 0.0213(19) 0.0040(17)
N3 0.0403(17) 0.0385(17) 0.0450(17) 0.0027(14) -0.0007(13) 0.0024(13)
N1 0.0327(15) 0.0444(18) 0.0438(17) 0.0017(14) 0.0006(13) 0.0026(13)
N4 0.0405(17) 0.0437(18) 0.0416(17) -0.0020(14) 0.0004(13) 0.0005(14)
F2 0.0571(18) 0.174(4) 0.0581(18) 0.017(2) -0.0101(14) -0.016(2)
F5 0.118(3) 0.065(2) 0.122(3) 0.024(2) 0.022(2) 0.029(2)
C6 0.0388(19) 0.039(2) 0.045(2) -0.0002(16) -0.0020(16) -0.0015(16)
C5 0.0361(19) 0.043(2) 0.042(2) 0.0014(16) -0.0026(15) 0.0015(16)
C1 0.0354(19) 0.046(2) 0.051(2) 0.0007(18) -0.0009(16) -0.0005(16)
C10 0.0338(18) 0.046(2) 0.048(2) -0.0003(17) -0.0013(16) 0.0011(16)
C32 0.044(2) 0.039(2) 0.046(2) 0.0002(17) -0.0012(17) 0.0024(16)
C27 0.044(2) 0.048(2) 0.041(2) 0.0018(17) -0.0010(16) 0.0025(17)
C31 0.046(2) 0.041(2) 0.045(2) -0.0014(17) -0.0035(17) 0.0022(17)
C7 0.044(2) 0.041(2) 0.057(2) -0.0027(18) 0.0019(18) 0.0035(17)
C36 0.046(2) 0.046(2) 0.043(2) 0.0051(17) 0.0002(17) 0.0008(18)
C4 0.046(2) 0.040(2) 0.054(2) -0.0039(18) -0.0048(18) -0.0008(17)
C11 0.044(2) 0.048(2) 0.052(2) -0.0043(19) -0.0037(18) -0.0073(18)
C20 0.042(2) 0.047(2) 0.052(2) 0.0029(18) 0.0021(17) 0.0000(17)
C19 0.037(2) 0.051(2) 0.057(2) 0.0013(19) 0.0005(17) 0.0050(18)
C37 0.050(2) 0.057(3) 0.040(2) 0.0006(18) 0.0020(17) 0.0031(19)
C45 0.046(2) 0.046(2) 0.048(2) 0.0085(18) -0.0014(17) 0.0003(18)
C12 0.046(2) 0.047(2) 0.054(2) -0.0025(19) -0.0014(18) -0.0073(18)
C46 0.049(2) 0.046(2) 0.057(2) 0.0060(19) -0.0107(19) 0.0031(19)
C21 0.040(2) 0.047(2) 0.056(2) 0.0021(19) 0.0056(18) 0.0014(17)
C9 0.041(2) 0.052(2) 0.061(3) -0.001(2) 0.0008(19) -0.0002(18)
C38 0.046(2) 0.056(3) 0.047(2) -0.0003(19) 0.0006(17) 0.0039(19)
C3 0.046(2) 0.045(2) 0.064(3) -0.005(2) -0.007(2) -0.0069(18)
C39 0.050(2) 0.056(3) 0.045(2) -0.0004(19) -0.0020(18) 0.002(2)
C8 0.040(2) 0.050(2) 0.067(3) -0.003(2) 0.0078(19) 0.0064(18)
C13 0.050(2) 0.047(2) 0.054(2) -0.0069(19) 0.0057(19) -0.0106(19)
C2 0.044(2) 0.052(2) 0.059(3) -0.001(2) -0.0047(19) -0.0033(19)
C40 0.055(2) 0.057(3) 0.046(2) -0.001(2) -0.0007(19) 0.001(2)
C33 0.062(3) 0.040(2) 0.055(2) -0.0015(19) 0.001(2) 0.0001(19)
C30 0.067(3) 0.044(2) 0.052(2) -0.0057(19) -0.002(2) 0.009(2)
C28 0.064(3) 0.059(3) 0.045(2) -0.002(2) 0.000(2) 0.007(2)
C22 0.051(2) 0.046(2) 0.063(3) 0.005(2) 0.006(2) 0.0023(19)
C35 0.069(3) 0.051(3) 0.052(2) 0.010(2) 0.000(2) 0.002(2)
C44 0.054(3) 0.063(3) 0.059(3) 0.000(2) 0.000(2) -0.006(2)
C26 0.062(3) 0.050(3) 0.058(3) 0.005(2) 0.014(2) -0.001(2)
C34 0.074(3) 0.039(2) 0.062(3) 0.008(2) 0.001(2) 0.000(2)
C23 0.067(3) 0.048(3) 0.070(3) 0.003(2) 0.011(2) 0.005(2)
C14 0.056(3) 0.060(3) 0.065(3) -0.012(2) 0.000(2) -0.014(2)
C29 0.079(3) 0.061(3) 0.044(2) -0.011(2) -0.001(2) 0.011(3)
C41 0.071(3) 0.059(3) 0.051(3) -0.005(2) 0.001(2) 0.000(2)
C18 0.075(3) 0.050(3) 0.059(3) -0.001(2) 0.003(2) -0.010(2)
C25 0.070(3) 0.053(3) 0.070(3) 0.001(2) 0.021(3) -0.001(2)
C24 0.074(3) 0.053(3) 0.064(3) 0.000(2) 0.009(2) 0.002(2)
C43 0.063(3) 0.063(3) 0.067(3) 0.002(2) -0.009(2) -0.010(2)
C42 0.075(3) 0.062(3) 0.060(3) -0.002(2) -0.008(2) -0.006(3)
C15 0.070(3) 0.066(3) 0.073(3) -0.017(3) 0.005(3) -0.021(3)
C17 0.102(4) 0.050(3) 0.065(3) -0.004(2) 0.010(3) -0.010(3)
C16 0.100(4) 0.062(3) 0.079(4) -0.015(3) 0.021(3) -0.031(3)
C47 0.040(4) 0.043(4) 0.051(5) 0.008(4) 0.009(4) 0.000(3)
C48 0.048(4) 0.049(4) 0.066(4) -0.012(3) -0.009(3) 0.003(3)
C52 0.052(4) 0.061(4) 0.060(4) -0.005(4) -0.009(4) 0.016(3)
C50 0.078(6) 0.058(5) 0.071(5) -0.011(5) -0.006(5) 0.020(5)
C49 0.070(5) 0.052(4) 0.078(5) -0.014(4) -0.008(4) 0.008(4)
C51 0.073(5) 0.062(4) 0.062(4) -0.002(4) -0.014(4) 0.026(4)
C53 0.044(7) 0.059(7) 0.100(12) 0.004(9) 0.014(9) 0.000(6)
C54 0.060(8) 0.068(9) 0.111(13) -0.001(9) -0.006(8) 0.017(7)
C56 0.061(7) 0.053(7) 0.116(13) 0.004(8) -0.014(8) 0.008(6)
C57 0.056(8) 0.055(7) 0.085(10) 0.018(7) 0.003(7) 0.000(6)
C55 0.058(7) 0.061(8) 0.122(14) 0.004(10) -0.020(9) 0.007(6)
C58 0.041(8) 0.055(9) 0.083(14) 0.026(11) 0.033(10) 0.000(6)

loop_
_atom_type_symbol
_atom_type_description
_atom_type_scat_dispersion_real
_atom_type_scat_dispersion_imag
_atom_type_scat_source
C C 0.0181 0.0091 'International Tables Vol C Tables 4.2.6.8 and 6.1.1.4'
H H 0.0000 0.0000 'International Tables Vol C Tables 4.2.6.8 and 6.1.1.4'
Cu Cu -1.9646 0.5888 'International Tables Vol C Tables 4.2.6.8 and 6.1.1.4'
F F 0.0727 0.0534 'International Tables Vol C Tables 4.2.6.8 and 6.1.1.4'
N N 0.0311 0.0180 'International Tables Vol C Tables 4.2.6.8 and 6.1.1.4'
P P 0.2955 0.4335 'International Tables Vol C Tables 4.2.6.8 and 6.1.1.4'

loop_
_exptl_crystal_face_index_h
_exptl_crystal_face_index_k
_exptl_crystal_face_index_l
_exptl_crystal_face_perp_dist
-5 4 30 0.1331
5 11 -30 0.0915
-6 30 -1 0.1623
4 -1 -30 0.0768
-15 1 4 0.4561
7 -30 -1 0.1463
6 13 30 0.2162
-1 -2 6 0.0854

loop_
_geom_angle_atom_site_label_1
_geom_angle_atom_site_label_2
_geom_angle_atom_site_label_3
_geom_angle
_geom_angle_site_symmetry_1
_geom_angle_site_symmetry_3
_geom_angle_publ_flag
N3 Cu1 N2 123.05(13) . . ?
N3 Cu1 N4 81.47(13) . . ?
N1 Cu1 N2 81.77(13) . . ?
N1 Cu1 N3 129.71(13) . . ?
N1 Cu1 N4 125.82(13) . . ?
N4 Cu1 N2 120.77(13) . . ?
F4 P1 F1 88.38(16) . . ?
F6 P1 F1 178.46(19) . . ?
F6 P1 F4 90.23(16) . . ?
F3 P1 F1 90.87(18) . . ?
F3 P1 F4 88.7(2) . . ?
F3 P1 F6 89.77(19) . . ?
F2 P1 F1 90.66(17) . . ?
F2 P1 F4 178.8(2) . . ?
F2 P1 F6 90.74(17) . . ?
F2 P1 F3 90.7(2) . . ?
F5 P1 F1 88.56(19) . . ?
F5 P1 F4 90.2(2) . . ?
F5 P1 F6 90.8(2) . . ?
F5 P1 F3 178.7(2) . . ?
F5 P1 F2 90.4(2) . . ?
C6 N2 Cu1 112.9(2) . . ?
C10 N2 Cu1 127.6(3) . . ?
C10 N2 C6 119.2(3) . . ?
C27 N3 Cu1 126.8(3) . . ?
C31 N3 Cu1 113.3(3) . . ?
C31 N3 C27 119.8(4) . . ?
C5 N1 Cu1 113.3(2) . . ?
C1 N1 Cu1 127.4(3) . . ?
C1 N1 C5 119.1(3) . . ?
C32 N4 Cu1 113.1(3) . . ?
C36 N4 Cu1 126.9(3) . . ?
C36 N4 C32 119.6(4) . . ?
N2 C6 C5 115.8(3) . . ?
N2 C6 C7 121.2(4) . . ?
C7 C6 C5 122.9(4) . . ?
N1 C5 C6 115.7(3) . . ?
N1 C5 C4 121.7(4) . . ?
C4 C5 C6 122.6(4) . . ?
N1 C1 C19 117.5(4) . . ?
N1 C1 C2 120.7(4) . . ?
C2 C1 C19 121.8(4) . . ?
N2 C10 C11 116.9(3) . . ?
N2 C10 C9 120.9(4) . . ?
C9 C10 C11 122.1(4) . . ?
N4 C32 C31 115.6(3) . . ?
N4 C32 C33 120.9(4) . . ?
C33 C32 C31 123.5(4) . . ?
N3 C27 C45 117.0(4) . . ?
N3 C27 C28 120.5(4) . . ?
C28 C27 C45 122.4(4) . . ?
N3 C31 C32 116.1(4) . . ?
N3 C31 C30 120.8(4) . . ?
C30 C31 C32 123.2(4) . . ?
C6 C7 H7 120.2 . . ?
C6 C7 C8 119.5(4) . . ?
C8 C7 H7 120.2 . . ?
N4 C36 C37 117.2(4) . . ?
N4 C36 C35 120.9(4) . . ?
C35 C36 C37 121.9(4) . . ?
C5 C4 H4 120.3 . . ?
C5 C4 C3 119.5(4) . . ?
C3 C4 H4 120.3 . . ?
C10 C11 H11A 109.1 . . ?
C10 C11 H11B 109.1 . . ?
C10 C11 C12 112.3(3) . . ?
H11A C11 H11B 107.9 . . ?
C12 C11 H11A 109.1 . . ?
C12 C11 H11B 109.1 . . ?
H20A C20 H20B 107.5 . . ?
C19 C20 H20A 108.4 . . ?
C19 C20 H20B 108.4 . . ?
C21 C20 H20A 108.4 . . ?
C21 C20 H20B 108.4 . . ?
C21 C20 C19 115.4(4) . . ?
C1 C19 C20 111.6(4) . . ?
C1 C19 H19A 109.3 . . ?
C1 C19 H19B 109.3 . . ?
C20 C19 H19A 109.3 . . ?
C20 C19 H19B 109.3 . . ?
H19A C19 H19B 108.0 . . ?
C36 C37 H37A 109.2 . . ?
C36 C37 H37B 109.2 . . ?
C36 C37 C38 111.9(3) . . ?
H37A C37 H37B 107.9 . . ?
C38 C37 H37A 109.2 . . ?
C38 C37 H37B 109.2 . . ?
C27 C45 H45A 109.5 . . ?
C27 C45 H45B 109.5 . . ?
C27 C45 C46 110.8(4) . . ?
H45A C45 H45B 108.1 . . ?
C46 C45 H45A 109.5 . . ?
C46 C45 H45B 109.5 . . ?
C11 C12 H12A 108.7 . . ?
C11 C12 H12B 108.7 . . ?
H12A C12 H12B 107.6 . . ?
C13 C12 C11 114.1(4) . . ?
C13 C12 H12A 108.7 . . ?
C13 C12 H12B 108.7 . . ?
C45 C46 H46A 108.2 . . ?
C45 C46 H46B 108.7 . . ?
C45 C46 H46C 107.7 . . ?
C45 C46 H46D 107.9 . . ?
C45 C46 C58 117.0(8) . . ?
H46A C46 H46B 109.5 . . ?
H46C C46 H46D 109.5 . . ?
C47 C46 C45 113.0(5) . . ?
C47 C46 H46A 109.0 . . ?
C47 C46 H46B 108.3 . . ?
C58 C46 H46C 106.9 . . ?
C58 C46 H46D 107.7 . . ?
C20 C21 H21 108.2 . . ?
C22 C21 C20 113.6(3) . . ?
C22 C21 H21 108.2 . . ?
C22 C21 C26 109.2(4) . . ?
C26 C21 C20 109.3(4) . . ?
C26 C21 H21 108.2 . . ?
C10 C9 H9 120.0 . . ?
C8 C9 C10 120.0(4) . . ?
C8 C9 H9 120.0 . . ?
C37 C38 H38A 108.6 . . ?
C37 C38 H38B 108.6 . . ?
H38A C38 H38B 107.6 . . ?
C39 C38 C37 114.5(4) . . ?
C39 C38 H38A 108.6 . . ?
C39 C38 H38B 108.6 . . ?
C4 C3 H3 120.6 . . ?
C2 C3 C4 118.8(4) . . ?
C2 C3 H3 120.6 . . ?
C38 C39 H39 107.6 . . ?
C40 C39 C38 112.5(4) . . ?
C40 C39 H39 107.6 . . ?
C44 C39 C38 111.6(4) . . ?
C44 C39 H39 107.6 . . ?
C44 C39 C40 109.7(4) . . ?
C7 C8 H8 120.5 . . ?
C9 C8 C7 119.0(4) . . ?
C9 C8 H8 120.5 . . ?
C12 C13 H13 108.0 . . ?
C14 C13 C12 111.9(4) . . ?
C14 C13 H13 108.0 . . ?
C18 C13 C12 111.3(4) . . ?
C18 C13 H13 108.0 . . ?
C18 C13 C14 109.6(4) . . ?
C1 C2 H2 119.9 . . ?
C3 C2 C1 120.2(4) . . ?
C3 C2 H2 119.9 . . ?
C39 C40 H40A 109.3 . . ?
C39 C40 H40B 109.3 . . ?
C39 C40 C41 111.6(4) . . ?
H40A C40 H40B 108.0 . . ?
C41 C40 H40A 109.3 . . ?
C41 C40 H40B 109.3 . . ?
C32 C33 H33 120.2 . . ?
C34 C33 C32 119.6(4) . . ?
C34 C33 H33 120.2 . . ?
C31 C30 H30 119.9 . . ?
C29 C30 C31 120.1(4) . . ?
C29 C30 H30 119.9 . . ?
C27 C28 H28 119.8 . . ?
C29 C28 C27 120.3(4) . . ?
C29 C28 H28 119.8 . . ?
C21 C22 H22A 109.3 . . ?
C21 C22 H22B 109.3 . . ?
C21 C22 C23 111.8(4) . . ?
H22A C22 H22B 107.9 . . ?
C23 C22 H22A 109.3 . . ?
C23 C22 H22B 109.3 . . ?
C36 C35 H35 120.0 . . ?
C34 C35 C36 120.0(4) . . ?
C34 C35 H35 120.0 . . ?
C39 C44 H44A 109.4 . . ?
C39 C44 H44B 109.4 . . ?
C39 C44 C43 111.3(4) . . ?
H44A C44 H44B 108.0 . . ?
C43 C44 H44A 109.4 . . ?
C43 C44 H44B 109.4 . . ?
C21 C26 H26A 109.0 . . ?
C21 C26 H26B 109.0 . . ?
C21 C26 C25 113.0(4) . . ?
H26A C26 H26B 107.8 . . ?
C25 C26 H26A 109.0 . . ?
C25 C26 H26B 109.0 . . ?
C33 C34 H34 120.5 . . ?
C35 C34 C33 119.0(4) . . ?
C35 C34 H34 120.5 . . ?
C22 C23 H23A 109.4 . . ?
C22 C23 H23B 109.4 . . ?
H23A C23 H23B 108.0 . . ?
C24 C23 C22 111.0(4) . . ?
C24 C23 H23A 109.4 . . ?
C24 C23 H23B 109.4 . . ?
C13 C14 H14A 109.2 . . ?
C13 C14 H14B 109.2 . . ?
C13 C14 C15 112.1(4) . . ?
H14A C14 H14B 107.9 . . ?
C15 C14 H14A 109.2 . . ?
C15 C14 H14B 109.2 . . ?
C30 C29 H29 120.8 . . ?
C28 C29 C30 118.4(4) . . ?
C28 C29 H29 120.8 . . ?
C40 C41 H41A 109.3 . . ?
C40 C41 H41B 109.3 . . ?
H41A C41 H41B 107.9 . . ?
C42 C41 C40 111.7(4) . . ?
C42 C41 H41A 109.3 . . ?
C42 C41 H41B 109.3 . . ?
C13 C18 H18A 109.2 . . ?
C13 C18 H18B 109.2 . . ?
H18A C18 H18B 107.9 . . ?
C17 C18 C13 111.8(4) . . ?
C17 C18 H18A 109.2 . . ?
C17 C18 H18B 109.2 . . ?
C26 C25 H25A 109.5 . . ?
C26 C25 H25B 109.5 . . ?
H25A C25 H25B 108.1 . . ?
C24 C25 C26 110.9(4) . . ?
C24 C25 H25A 109.5 . . ?
C24 C25 H25B 109.5 . . ?
C23 C24 H24A 109.5 . . ?
C23 C24 H24B 109.5 . . ?
C25 C24 C23 110.8(4) . . ?
C25 C24 H24A 109.5 . . ?
C25 C24 H24B 109.5 . . ?
H24A C24 H24B 108.1 . . ?
C44 C43 H43A 109.5 . . ?
C44 C43 H43B 109.5 . . ?
H43A C43 H43B 108.1 . . ?
C42 C43 C44 110.8(4) . . ?
C42 C43 H43A 109.5 . . ?
C42 C43 H43B 109.5 . . ?
C41 C42 C43 110.8(4) . . ?
C41 C42 H42A 109.5 . . ?
C41 C42 H42B 109.5 . . ?
C43 C42 H42A 109.5 . . ?
C43 C42 H42B 109.5 . . ?
H42A C42 H42B 108.1 . . ?
C14 C15 H15A 109.3 . . ?
C14 C15 H15B 109.3 . . ?
H15A C15 H15B 107.9 . . ?
C16 C15 C14 111.7(4) . . ?
C16 C15 H15A 109.3 . . ?
C16 C15 H15B 109.3 . . ?
C18 C17 H17A 109.5 . . ?
C18 C17 H17B 109.5 . . ?
C18 C17 C16 110.7(5) . . ?
H17A C17 H17B 108.1 . . ?
C16 C17 H17A 109.5 . . ?
C16 C17 H17B 109.5 . . ?
C15 C16 H16A 109.6 . . ?
C15 C16 H16B 109.6 . . ?
C17 C16 C15 110.3(4) . . ?
C17 C16 H16A 109.6 . . ?
C17 C16 H16B 109.6 . . ?
H16A C16 H16B 108.1 . . ?
C46 C47 H47 109.2 . . ?
C46 C47 C52 108.0(7) . . ?
C48 C47 C46 110.8(7) . . ?
C48 C47 H47 109.2 . . ?
C48 C47 C52 109.5(7) . . ?
C52 C47 H47 110.1 . . ?
C47 C48 H48A 109.0 . . ?
C47 C48 H48B 109.0 . . ?
C47 C48 C49 112.9(7) . . ?
H48A C48 H48B 107.8 . . ?
C49 C48 H48A 109.0 . . ?
C49 C48 H48B 109.0 . . ?
C47 C52 H52A 109.3 . . ?
C47 C52 H52B 109.3 . . ?
H52A C52 H52B 108.0 . . ?
C51 C52 C47 111.5(7) . . ?
C51 C52 H52A 109.3 . . ?
C51 C52 H52B 109.3 . . ?
H50A C50 H50B 108.0 . . ?
C49 C50 H50A 109.4 . . ?
C49 C50 H50B 109.4 . . ?
C49 C50 C51 111.1(7) . . ?
C51 C50 H50A 109.4 . . ?
C51 C50 H50B 109.4 . . ?
C48 C49 H49A 109.2 . . ?
C48 C49 H49B 109.2 . . ?
C50 C49 C48 112.0(7) . . ?
C50 C49 H49A 109.2 . . ?
C50 C49 H49B 109.2 . . ?
H49A C49 H49B 107.9 . . ?
C52 C51 C50 111.0(7) . . ?
C52 C51 H51A 109.4 . . ?
C52 C51 H51B 109.4 . . ?
C50 C51 H51A 109.4 . . ?
C50 C51 H51B 109.4 . . ?
H51A C51 H51B 108.0 . . ?
H53A C53 H53B 107.9 . . ?
C54 C53 H53A 109.3 . . ?
C54 C53 H53B 109.3 . . ?
C58 C53 H53A 109.3 . . ?
C58 C53 H53B 109.3 . . ?
C58 C53 C54 111.8(15) . . ?
C53 C54 H54A 109.6 . . ?
C53 C54 H54B 109.6 . . ?
H54A C54 H54B 108.1 . . ?
C55 C54 C53 110.4(16) . . ?
C55 C54 H54A 109.6 . . ?
C55 C54 H54B 109.6 . . ?
H56A C56 H56B 108.0 . . ?
C57 C56 H56A 109.3 . . ?
C57 C56 H56B 109.3 . . ?
C55 C56 H56A 109.3 . . ?
C55 C56 H56B 109.3 . . ?
C55 C56 C57 111.4(14) . . ?
C56 C57 H57A 106.7 . . ?
C56 C57 H57B 111.0 . . ?
C56 C57 C58 110.5(15) . . ?
H57A C57 H57B 109.5 . . ?
C58 C57 H57A 107.5 . . ?
C58 C57 H57B 111.5 . . ?
C54 C55 C56 112.1(16) . . ?
C54 C55 H55A 109.2 . . ?
C54 C55 H55B 109.2 . . ?
C56 C55 H55A 109.2 . . ?
C56 C55 H55B 109.2 . . ?
H55A C55 H55B 107.9 . . ?
C46 C58 H58 109.0 . . ?
C53 C58 C46 114.0(16) . . ?
C53 C58 C57 112.1(15) . . ?
C53 C58 H58 107.3 . . ?
C57 C58 C46 107.2(12) . . ?
C57 C58 H58 107.0 . . ?

loop_
_geom_bond_atom_site_label_1
_geom_bond_atom_site_label_2
_geom_bond_distance
_geom_bond_site_symmetry_2
_geom_bond_publ_flag
Cu1 N2 2.046(3) . ?
Cu1 N3 2.040(3) . ?
Cu1 N1 2.028(3) . ?
Cu1 N4 2.041(3) . ?
P1 F1 1.593(3) . ?
P1 F4 1.589(3) . ?
P1 F6 1.581(3) . ?
P1 F3 1.580(3) . ?
P1 F2 1.577(3) . ?
P1 F5 1.572(4) . ?
N2 C6 1.362(5) . ?
N2 C10 1.359(5) . ?
N3 C27 1.355(5) . ?
N3 C31 1.353(5) . ?
N1 C5 1.363(5) . ?
N1 C1 1.354(5) . ?
N4 C32 1.360(5) . ?
N4 C36 1.350(5) . ?
C6 C5 1.476(5) . ?
C6 C7 1.380(5) . ?
C5 C4 1.375(5) . ?
C1 C19 1.493(6) . ?
C1 C2 1.386(6) . ?
C10 C11 1.493(6) . ?
C10 C9 1.381(6) . ?
C32 C31 1.480(6) . ?
C32 C33 1.384(6) . ?
C27 C45 1.492(6) . ?
C27 C28 1.383(6) . ?
C31 C30 1.382(6) . ?
C7 H7 0.9500 . ?
C7 C8 1.386(6) . ?
C36 C37 1.501(6) . ?
C36 C35 1.383(6) . ?
C4 H4 0.9500 . ?
C4 C3 1.381(6) . ?
C11 H11A 0.9900 . ?
C11 H11B 0.9900 . ?
C11 C12 1.537(6) . ?
C20 H20A 0.9900 . ?
C20 H20B 0.9900 . ?
C20 C19 1.531(6) . ?
C20 C21 1.530(6) . ?
C19 H19A 0.9900 . ?
C19 H19B 0.9900 . ?
C37 H37A 0.9900 . ?
C37 H37B 0.9900 . ?
C37 C38 1.535(6) . ?
C45 H45A 0.9900 . ?
C45 H45B 0.9900 . ?
C45 C46 1.532(6) . ?
C12 H12A 0.9900 . ?
C12 H12B 0.9900 . ?
C12 C13 1.529(6) . ?
C46 H46A 0.9701 . ?
C46 H46B 0.9699 . ?
C46 H46C 0.9700 . ?
C46 H46D 0.9700 . ?
C46 C47 1.523(10) . ?
C46 C58 1.61(2) . ?
C21 H21 1.0000 . ?
C21 C22 1.514(6) . ?
C21 C26 1.520(6) . ?
C9 H9 0.9500 . ?
C9 C8 1.376(6) . ?
C38 H38A 0.9900 . ?
C38 H38B 0.9900 . ?
C38 C39 1.525(6) . ?
C3 H3 0.9500 . ?
C3 C2 1.381(6) . ?
C39 H39 1.0000 . ?
C39 C40 1.521(6) . ?
C39 C44 1.519(6) . ?
C8 H8 0.9500 . ?
C13 H13 1.0000 . ?
C13 C14 1.523(6) . ?
C13 C18 1.522(6) . ?
C2 H2 0.9500 . ?
C40 H40A 0.9900 . ?
C40 H40B 0.9900 . ?
C40 C41 1.531(6) . ?
C33 H33 0.9500 . ?
C33 C34 1.381(6) . ?
C30 H30 0.9500 . ?
C30 C29 1.380(6) . ?
C28 H28 0.9500 . ?
C28 C29 1.378(7) . ?
C22 H22A 0.9900 . ?
C22 H22B 0.9900 . ?
C22 C23 1.525(6) . ?
C35 H35 0.9500 . ?
C35 C34 1.376(7) . ?
C44 H44A 0.9900 . ?
C44 H44B 0.9900 . ?
C44 C43 1.524(7) . ?
C26 H26A 0.9900 . ?
C26 H26B 0.9900 . ?
C26 C25 1.525(6) . ?
C34 H34 0.9500 . ?
C23 H23A 0.9900 . ?
C23 H23B 0.9900 . ?
C23 C24 1.517(7) . ?
C14 H14A 0.9900 . ?
C14 H14B 0.9900 . ?
C14 C15 1.525(7) . ?
C29 H29 0.9500 . ?
C41 H41A 0.9900 . ?
C41 H41B 0.9900 . ?
C41 C42 1.510(7) . ?
C18 H18A 0.9900 . ?
C18 H18B 0.9900 . ?
C18 C17 1.519(7) . ?
C25 H25A 0.9900 . ?
C25 H25B 0.9900 . ?
C25 C24 1.513(7) . ?
C24 H24A 0.9900 . ?
C24 H24B 0.9900 . ?
C43 H43A 0.9900 . ?
C43 H43B 0.9900 . ?
C43 C42 1.521(7) . ?
C42 H42A 0.9900 . ?
C42 H42B 0.9900 . ?
C15 H15A 0.9900 . ?
C15 H15B 0.9900 . ?
C15 C16 1.522(8) . ?
C17 H17A 0.9900 . ?
C17 H17B 0.9900 . ?
C17 C16 1.519(8) . ?
C16 H16A 0.9900 . ?
C16 H16B 0.9900 . ?
C47 H47 0.9802 . ?
C47 C48 1.507(11) . ?
C47 C52 1.555(12) . ?
C48 H48A 0.9900 . ?
C48 H48B 0.9900 . ?
C48 C49 1.507(10) . ?
C52 H52A 0.9900 . ?
C52 H52B 0.9900 . ?
C52 C51 1.526(11) . ?
C50 H50A 0.9900 . ?
C50 H50B 0.9900 . ?
C50 C49 1.505(13) . ?
C50 C51 1.533(12) . ?
C49 H49A 0.9900 . ?
C49 H49B 0.9900 . ?
C51 H51A 0.9900 . ?
C51 H51B 0.9900 . ?
C53 H53A 0.9900 . ?
C53 H53B 0.9900 . ?
C53 C54 1.54(2) . ?
C53 C58 1.47(2) . ?
C54 H54A 0.9900 . ?
C54 H54B 0.9900 . ?
C54 C55 1.48(3) . ?
C56 H56A 0.9900 . ?
C56 H56B 0.9900 . ?
C56 C57 1.53(2) . ?
C56 C55 1.53(2) . ?
C57 H57A 0.9701 . ?
C57 H57B 0.9698 . ?
C57 C58 1.554(19) . ?
C55 H55A 0.9900 . ?
C55 H55B 0.9900 . ?
C58 H58 0.9801 . ?

loop_
_geom_torsion_atom_site_label_1
_geom_torsion_atom_site_label_2
_geom_torsion_atom_site_label_3
_geom_torsion_atom_site_label_4
_geom_torsion
_geom_torsion_site_symmetry_1
_geom_torsion_site_symmetry_2
_geom_torsion_site_symmetry_3
_geom_torsion_site_symmetry_4
_geom_torsion_publ_flag
Cu1 N2 C6 C5 4.2(4) . . . . ?
Cu1 N2 C6 C7 -173.4(3) . . . . ?
Cu1 N2 C10 C11 -10.2(5) . . . . ?
Cu1 N2 C10 C9 171.4(3) . . . . ?
Cu1 N3 C27 C45 5.0(5) . . . . ?
Cu1 N3 C27 C28 -178.0(3) . . . . ?
Cu1 N3 C31 C32 0.2(5) . . . . ?
Cu1 N3 C31 C30 179.1(3) . . . . ?
Cu1 N1 C5 C6 7.4(4) . . . . ?
Cu1 N1 C5 C4 -172.8(3) . . . . ?
Cu1 N1 C1 C19 -7.2(5) . . . . ?
Cu1 N1 C1 C2 174.2(3) . . . . ?
Cu1 N4 C32 C31 -7.3(4) . . . . ?
Cu1 N4 C32 C33 172.0(3) . . . . ?
Cu1 N4 C36 C37 10.0(5) . . . . ?
Cu1 N4 C36 C35 -171.8(3) . . . . ?
N2 C6 C5 N1 -7.9(5) . . . . ?
N2 C6 C5 C4 172.3(4) . . . . ?
N2 C6 C7 C8 1.1(6) . . . . ?
N2 C10 C11 C12 -86.4(5) . . . . ?
N2 C10 C9 C8 1.0(7) . . . . ?
N3 C27 C45 C46 92.2(4) . . . . ?
N3 C27 C28 C29 -1.1(7) . . . . ?
N3 C31 C30 C29 -1.0(7) . . . . ?
N1 C5 C4 C3 -2.2(6) . . . . ?
N1 C1 C19 C20 -90.0(5) . . . . ?
N1 C1 C2 C3 -2.3(7) . . . . ?
N4 C32 C31 N3 4.8(5) . . . . ?
N4 C32 C31 C30 -174.1(4) . . . . ?
N4 C32 C33 C34 1.1(7) . . . . ?
N4 C36 C37 C38 87.4(5) . . . . ?
N4 C36 C35 C34 0.6(7) . . . . ?
C6 N2 C10 C11 176.9(3) . . . . ?
C6 N2 C10 C9 -1.5(6) . . . . ?
C6 C5 C4 C3 177.6(4) . . . . ?
C6 C7 C8 C9 -1.5(7) . . . . ?
C5 N1 C1 C19 178.8(4) . . . . ?
C5 N1 C1 C2 0.2(6) . . . . ?
C5 C6 C7 C8 -176.4(4) . . . . ?
C5 C4 C3 C2 0.1(7) . . . . ?
C1 N1 C5 C6 -177.7(3) . . . . ?
C1 N1 C5 C4 2.1(6) . . . . ?
C10 N2 C6 C5 178.1(3) . . . . ?
C10 N2 C6 C7 0.4(6) . . . . ?
C10 C11 C12 C13 177.1(4) . . . . ?
C10 C9 C8 C7 0.4(7) . . . . ?
C32 N4 C36 C37 -178.0(4) . . . . ?
C32 N4 C36 C35 0.1(6) . . . . ?
C32 C31 C30 C29 177.9(4) . . . . ?
C32 C33 C34 C35 -0.3(7) . . . . ?
C27 N3 C31 C32 -178.8(3) . . . . ?
C27 N3 C31 C30 0.1(6) . . . . ?
C27 C45 C46 C47 174.6(5) . . . . ?
C27 C45 C46 C58 -160.0(8) . . . . ?
C27 C28 C29 C30 0.3(8) . . . . ?
C31 N3 C27 C45 -176.1(4) . . . . ?
C31 N3 C27 C28 0.9(6) . . . . ?
C31 C32 C33 C34 -179.7(4) . . . . ?
C31 C30 C29 C28 0.7(8) . . . . ?
C7 C6 C5 N1 169.7(4) . . . . ?
C7 C6 C5 C4 -10.1(6) . . . . ?
C36 N4 C32 C31 179.7(4) . . . . ?
C36 N4 C32 C33 -1.0(6) . . . . ?
C36 C37 C38 C39 -169.2(4) . . . . ?
C36 C35 C34 C33 -0.5(8) . . . . ?
C4 C3 C2 C1 2.1(7) . . . . ?
C11 C10 C9 C8 -177.3(4) . . . . ?
C11 C12 C13 C14 68.5(5) . . . . ?
C11 C12 C13 C18 -168.6(4) . . . . ?
C20 C21 C22 C23 -178.1(4) . . . . ?
C20 C21 C26 C25 179.9(4) . . . . ?
C19 C1 C2 C3 179.2(4) . . . . ?
C19 C20 C21 C22 -60.1(5) . . . . ?
C19 C20 C21 C26 177.6(4) . . . . ?
C37 C36 C35 C34 178.7(4) . . . . ?
C37 C38 C39 C40 -64.3(5) . . . . ?
C37 C38 C39 C44 171.8(4) . . . . ?
C45 C27 C28 C29 175.7(4) . . . . ?
C45 C46 C47 C48 67.8(7) . . . . ?
C45 C46 C47 C52 -172.3(5) . . . . ?
C45 C46 C58 C53 175.8(12) . . . . ?
C45 C46 C58 C57 -59.5(16) . . . . ?
C12 C13 C14 C15 178.5(4) . . . . ?
C12 C13 C18 C17 179.3(4) . . . . ?
C46 C47 C48 C49 174.2(6) . . . . ?
C46 C47 C52 C51 -175.8(6) . . . . ?
C21 C20 C19 C1 -176.3(4) . . . . ?
C21 C22 C23 C24 57.5(6) . . . . ?
C21 C26 C25 C24 -55.2(6) . . . . ?
C9 C10 C11 C12 92.0(5) . . . . ?
C38 C39 C40 C41 179.3(4) . . . . ?
C38 C39 C44 C43 -177.3(4) . . . . ?
C39 C40 C41 C42 55.2(5) . . . . ?
C39 C44 C43 C42 -57.7(6) . . . . ?
C13 C14 C15 C16 -54.8(6) . . . . ?
C13 C18 C17 C16 58.2(6) . . . . ?
C2 C1 C19 C20 88.6(5) . . . . ?
C40 C39 C44 C43 57.3(5) . . . . ?
C40 C41 C42 C43 -54.5(6) . . . . ?
C33 C32 C31 N3 -174.5(4) . . . . ?
C33 C32 C31 C30 6.6(7) . . . . ?
C28 C27 C45 C46 -84.8(5) . . . . ?
C22 C21 C26 C25 55.0(5) . . . . ?
C22 C23 C24 C25 -56.2(6) . . . . ?
C35 C36 C37 C38 -90.7(5) . . . . ?
C44 C39 C40 C41 -55.8(5) . . . . ?
C44 C43 C42 C41 55.7(6) . . . . ?
C26 C21 C22 C23 -55.8(5) . . . . ?
C26 C25 C24 C23 54.7(6) . . . . ?
C14 C13 C18 C17 -56.4(6) . . . . ?
C14 C15 C16 C17 54.9(6) . . . . ?
C18 C13 C14 C15 54.6(5) . . . . ?
C18 C17 C16 C15 -56.4(6) . . . . ?
C47 C48 C49 C50 -56.1(10) . . . . ?
C47 C52 C51 C50 55.3(11) . . . . ?
C48 C47 C52 C51 -55.0(9) . . . . ?
C52 C47 C48 C49 55.1(10) . . . . ?
C49 C50 C51 C52 -54.8(12) . . . . ?
C51 C50 C49 C48 54.6(12) . . . . ?
C53 C54 C55 C56 56(2) . . . . ?
C54 C53 C58 C46 178.0(14) . . . . ?
C54 C53 C58 C57 56(2) . . . . ?
C56 C57 C58 C46 -179.2(13) . . . . ?
C56 C57 C58 C53 -53(2) . . . . ?
C57 C56 C55 C54 -55(3) . . . . ?
C55 C56 C57 C58 52(2) . . . . ?
C58 C53 C54 C55 -58(2) . . . . ?
